data_1559516
loop_
_publ_author_name
'Svensson, Goran'
'Albertsson, Jorgen'

_publ_section_title
;
 On the Crystal Structure of Dithiophosphorus Compounds. The Crystal
 Structure of Pb[S2P(C2H5)2]2 at 293 K and Cd2[S2P(C2H5)2]4 at 173 K
;
_journal_name_full 'Acta Chemica Scandinavica'
_journal_page_first 820
_journal_page_last 827
_journal_paper_doi 10.3891/acta.chem.scand.45-0820
_journal_volume 45
_journal_year 1991
_chemical_formula_sum 'C8 H20 P2 Pb S4'
_chemical_formula_weight 513.6
_chemical_name_common
;
Pb[S2P(C2H5)2]2
;
_space_group_IT_number 2
_space_group_name_Hall '-P 1'
_space_group_name_H-M_alt 'P -1'
_symmetry_cell_setting triclinic
_symmetry_Int_Tables_number 2
_symmetry_space_group_name_Hall '-P 1'
_symmetry_space_group_name_H-M 'P -1'
_cell_angle_alpha 95.02(3)
_cell_angle_beta 100.11(4)
_cell_angle_gamma 90.27(7)
_cell_formula_units_Z 6
_cell_length_a 10.720(11)
_cell_length_b 11.852(5)
_cell_length_c 20.995(5)
_cell_volume 2615(3)
_diffrn_ambient_temperature 293
_diffrn_radiation_probe x-ray
_diffrn_radiation_type MoK\a
_diffrn_radiation_wavelength 0.71069
_exptl_absorpt_coefficient_mu 10.37
_exptl_crystal_density_diffrn 1.957
_exptl_crystal_F_000 1464
_refine_ls_goodness_of_fit_ref 1.40
_refine_ls_number_parameters 295
_refine_ls_number_reflns 3849
_refine_ls_R_factor_gt 0.053
_refine_ls_wR_factor_gt 0.062
_cod_data_source_file Acta-Chem-Scand-1991-45-820-1.cif
_cod_data_source_block 1
_cod_database_code 1559516

loop_
_space_group_symop_id
_space_group_symop_operation_xyz
1 x,y,z
2 -x,-y,-z

loop_
_atom_site_label
_atom_site_type_symbol
_atom_site_thermal_displace_type
_atom_site_fract_x
_atom_site_fract_y
_atom_site_fract_z
_atom_site_occupancy
_atom_site_U_iso_or_equiv
_atom_site_calc_flag
_atom_site_refinement_flags
_atom_site_disorder_assembly
_atom_site_disorder_group
Pb1 Pb Uiso 0.29479(8) 0.20081(7) 0.20949(4) 1.000 0.0762(3) . . . .
Pb2 Pb Uiso 0.80928(8) 0.40867(7) 0.20302(4) 1.000 0.0738(3) . . . .
Pb3 Pb Uiso 1.04286(8) 0.49888(7) 0.40551(4) 1.000 0.0734(3) . . . .
S1 S Uiso 0.3401(5) 0.1259(5) 0.0882(2) 1.000 0.083(2) . . . .
S2 S Uiso 0.5264(7) 0.3332(7) 0.1702(4) 1.000 0.144(4) . . . .
S3 S Uiso 0.1705(6) 0.0018(6) 0.2203(4) 1.000 0.118(3) . . . .
S4 S Uiso 0.4781(6) 0.0542(7) 0.2787(3) 1.000 0.121(3) . . . .
S5 S Uiso 0.6753(6) 0.6087(5) 0.2082(3) 1.000 0.096(3) . . . .
S6 S Uiso 0.9853(5) 0.5925(5) 0.2652(3) 1.000 0.089(2) . . . .
S7 S Uiso 0.8444(6) 0.4365(5) 0.0772(3) 1.000 0.095(3) . . . .
S8 S Uiso 1.0114(5) 0.2416(5) 0.1592(3) 1.000 0.086(2) . . . .
S9 S Uiso 1.1825(5) 0.3635(5) 0.3299(2) 1.000 0.087(2) . . . .
S10 S Uiso 1.3008(6) 0.5143(6) 0.4692(3) 1.000 0.119(3) . . . .
S11 S Uiso 0.7940(5) 0.3780(5) 0.3547(3) 1.000 0.092(2) . . . .
S12 S Uiso 1.0131(5) 0.3093(5) 0.4787(2) 1.000 0.086(2) . . . .
P1 P Uiso 0.5042(5) 0.2180(5) 0.0980(3) 1.000 0.085(2) . . . .
P2 P Uiso 0.3359(7) -0.0594(6) 0.2643(4) 1.000 0.115(3) . . . .
P3 P Uiso 0.8331(6) 0.6919(5) 0.2523(3) 1.000 0.088(3) . . . .
P4 P Uiso 0.9928(7) 0.3314(6) 0.0819(3) 1.000 0.102(3) . . . .
P5 P Uiso 1.3363(5) 0.4019(6) 0.3989(3) 1.000 0.090(3) . . . .
P6 P Uiso 0.8736(5) 0.2520(5) 0.4053(2) 1.000 0.076(2) . . . .
C1 C Uiso 0.518(4) 0.266(3) 0.018(2) 1.000 0.192(14) . . . .
C2 C Uiso 0.422(3) 0.346(3) -0.007(2) 1.000 0.167(12) . . . .
C3 C Uiso 0.646(3) 0.117(3) 0.1220(10) 1.000 0.137(10) . . . .
C4 C Uiso 0.642(3) 0.018(3) 0.083(2) 1.000 0.169(12) . . . .
C5 C Uiso 0.370(3) -0.191(3) 0.224(2) 1.000 0.183(14) . . . .
C6 C Uiso 0.385(3) -0.186(3) 0.156(2) 1.000 0.178(13) . . . .
C7 C Uiso 0.324(4) -0.095(3) 0.351(2) 1.000 0.166(12) . . . .
C8A C Uiso 0.233(8) -0.170(6) 0.344(4) 0.500 0.19(3) . . . .
C8B C Uiso 0.433(12) -0.174(10) 0.389(6) 0.500 0.33(6) . . . .
C9 C Uiso 0.860(2) 0.819(2) 0.2060(10) 1.000 0.116(8) . . . .
C10 C Uiso 0.899(3) 0.777(2) 0.1440(10) 1.000 0.133(9) . . . .
C11 C Uiso 0.823(3) 0.769(3) 0.331(2) 1.000 0.143(11) . . . .
C12A C Uiso 0.712(8) 0.818(7) 0.334(4) 0.500 0.19(3) . . . .
C12B C Uiso 0.777(6) 0.714(6) 0.363(3) 0.500 0.15(2) . . . .
C13 C Uiso 0.999(4) 0.252(3) 0.005(2) 1.000 0.188(14) . . . .
C14 C Uiso 0.894(3) 0.176(3) -0.005(2) 1.000 0.175(13) . . . .
C15 C Uiso 1.143(3) 0.412(3) 0.078(2) 1.000 0.149(11) . . . .
C16 C Uiso 1.177(3) 0.492(3) 0.129(2) 1.000 0.159(11) . . . .
C17 C Uiso 1.470(3) 0.443(3) 0.3640(10) 1.000 0.147(10) . . . .
C18 C Uiso 1.439(4) 0.541(3) 0.328(2) 1.000 0.181(13) . . . .
C19 C Uiso 1.416(5) 0.273(4) 0.436(2) 1.000 0.23(2) . . . .
C20 C Uiso 1.349(4) 0.219(3) 0.458(2) 1.000 0.194(16) . . . .
C21 C Uiso 0.746(2) 0.184(2) 0.4370(10) 1.000 0.104(7) . . . .
C22 C Uiso 0.797(3) 0.075(3) 0.474(2) 1.000 0.164(12) . . . .
C23 C Uiso 0.943(2) 0.146(2) 0.3550(10) 1.000 0.095(7) . . . .
C24 C Uiso 0.843(2) 0.108(2) 0.2930(10) 1.000 0.118(8) . . . .

loop_
_atom_type_symbol
_atom_type_description
_atom_type_scat_dispersion_real
_atom_type_scat_dispersion_imag
_atom_type_scat_source
C C 0.0033 0.0016 ' International Tables Vol C Tables 4.2.6.8 and 6.1.1.4'
P P 0.1023 0.0942 ' International Tables Vol C Tables 4.2.6.8 and 6.1.1.4'
Pb Pb -3.3944 10.1111 ' International Tables Vol C Tables 4.2.6.8 and 6.1.1.4'
S S 0.1246 0.1234 ' International Tables Vol C Tables 4.2.6.8 and 6.1.1.4'

loop_
_geom_angle_atom_site_label_1
_geom_angle_atom_site_label_2
_geom_angle_atom_site_label_3
_geom_angle
_geom_angle_site_symmetry_1
_geom_angle_site_symmetry_2
_geom_angle_site_symmetry_3
_geom_angle_publ_flag
S1 Pb1 S2 67.3(2) . . . yes
S1 Pb1 S3 91.9(2) . . . yes
S1 Pb1 S4 95.10(19) . . . yes
S1 Pb1 P2 92.9(2) . . . yes
S1 Pb1 S8 93.19(17) . . 1_455 yes
S2 Pb1 S3 150.5(2) . . . yes
S2 Pb1 S4 88.2(2) . . . yes
S2 Pb1 P2 120.4(2) . . . yes
S2 Pb1 S8 125.2(2) . . 1_455 yes
S3 Pb1 S4 72.4(2) . . . yes
S3 Pb1 P2 36.6(2) . . . yes
S3 Pb1 S8 74.4(2) . . 1_455 yes
S4 Pb1 P2 35.9(2) . . . yes
S4 Pb1 S8 146.0(2) . . 1_455 yes
S8 Pb1 P2 110.85(19) 1_455 . . yes
S2 Pb2 S5 75.1(2) . . . yes
S2 Pb2 S6 144.2(2) . . . yes
S2 Pb2 S7 97.7(2) . . . yes
S2 Pb2 S8 118.2(2) . . . yes
S2 Pb2 S11 87.03(19) . . . yes
S2 Pb2 P3 109.7(2) . . . yes
S5 Pb2 S6 71.48(19) . . . yes
S5 Pb2 S7 91.31(19) . . . yes
S5 Pb2 S8 156.31(19) . . . yes
S5 Pb2 S11 90.83(18) . . . yes
S5 Pb2 P3 35.61(18) . . . yes
S6 Pb2 S7 95.43(19) . . . yes
S6 Pb2 S8 97.61(17) . . . yes
S6 Pb2 S11 81.13(17) . . . yes
S6 Pb2 P3 35.87(17) . . . yes
S7 Pb2 S8 68.33(18) . . . yes
S7 Pb2 S11 175.15(18) . . . yes
S7 Pb2 P3 94.46(18) . . . yes
S8 Pb2 S11 108.60(17) . . . yes
S8 Pb2 P3 130.48(17) . . . yes
S11 Pb2 P3 84.76(16) . . . yes
S6 Pb3 S9 75.01(16) . . . yes
S6 Pb3 S10 115.78(18) . . . yes
S6 Pb3 S11 81.32(17) . . . yes
S6 Pb3 S12 145.16(16) . . . yes
S6 Pb3 P5 97.98(16) . . . yes
S6 Pb3 S12 111.90(16) . . 2_766 yes
S9 Pb3 S10 72.58(18) . . . yes
S9 Pb3 S11 95.66(17) . . . yes
S9 Pb3 S12 89.19(17) . . . yes
S9 Pb3 P5 36.64(16) . . . yes
S9 Pb3 S12 158.29(16) . . 2_766 yes
S10 Pb3 S11 154.5(2) . . . yes
S10 Pb3 S12 87.49(19) . . . yes
S10 Pb3 P5 36.02(19) . . . yes
S10 Pb3 S12 86.15(18) . . 2_766 yes
S11 Pb3 S12 69.37(17) . . . yes
S11 Pb3 P5 127.67(18) . . . yes
S11 Pb3 S12 105.64(16) . . 2_766 yes
S12 Pb3 P5 86.06(17) . . . yes
S12 Pb3 S12 94.29(15) . . 2_766 yes
S12 Pb3 P5 122.17(16) 2_766 . . yes
Pb1 S1 P1 94.0(3) . . . yes
Pb1 S2 Pb2 148.4(3) . . . yes
Pb1 S2 P1 83.2(3) . . . yes
Pb2 S2 P1 108.8(4) . . . yes
Pb1 S3 P2 89.2(3) . . . yes
Pb1 S4 P2 85.3(3) . . . yes
Pb2 S5 P3 90.0(3) . . . yes
Pb2 S6 Pb3 96.39(18) . . . yes
Pb2 S6 P3 85.4(3) . . . yes
Pb3 S6 P3 113.7(3) . . . yes
Pb2 S7 P4 93.8(3) . . . yes
Pb2 S8 P4 83.9(3) . . . yes
Pb1 S8 Pb2 134.7(2) 1_655 . . yes
Pb1 S8 P4 110.0(3) 1_655 . . yes
Pb3 S9 P5 87.9(2) . . . yes
Pb3 S10 P5 86.6(3) . . . yes
Pb2 S11 Pb3 93.62(17) . . . yes
Pb2 S11 P6 125.1(3) . . . yes
Pb3 S11 P6 84.0(3) . . . yes
Pb3 S12 P6 87.3(2) . . . yes
Pb3 S12 Pb3 85.71(17) . . 2_766 yes
Pb3 S12 P6 121.1(3) 2_766 . . yes
S1 P1 S2 113.4(4) . . . yes
S1 P1 C1 108.5(13) . . . yes
S1 P1 C3 108.0(11) . . . yes
S2 P1 C1 116.3(12) . . . yes
S2 P1 C3 102.9(8) . . . yes
C1 P1 C3 107.2(15) . . . yes
Pb1 P2 S3 54.2(3) . . . yes
Pb1 P2 S4 58.8(3) . . . yes
Pb1 P2 C5 130.6(13) . . . yes
Pb1 P2 C7 125.1(11) . . . yes
S3 P2 S4 112.9(5) . . . yes
S3 P2 C5 111.0(13) . . . yes
S3 P2 C7 110.6(13) . . . yes
S4 P2 C5 114.0(12) . . . yes
S4 P2 C7 103.4(13) . . . yes
C5 P2 C7 104.3(17) . . . yes
Pb2 P3 S5 54.4(2) . . . yes
Pb2 P3 S6 58.8(2) . . . yes
Pb2 P3 C9 130.7(7) . . . yes
Pb2 P3 C11 131.1(12) . . . yes
S5 P3 S6 113.2(4) . . . yes
S5 P3 C9 109.4(7) . . . yes
S5 P3 C11 115.1(11) . . . yes
S6 P3 C9 112.2(7) . . . yes
S6 P3 C11 107.9(12) . . . yes
C9 P3 C11 98.3(13) . . . yes
S7 P4 S8 112.5(4) . . . yes
S7 P4 C13 112.7(14) . . . yes
S7 P4 C15 110.7(11) . . . yes
S8 P4 C13 116.0(13) . . . yes
S8 P4 C15 112.1(13) . . . yes
C13 P4 C15 91.1(18) . . . yes
Pb3 P5 S9 55.5(2) . . . yes
Pb3 P5 S10 57.4(2) . . . yes
Pb3 P5 C17 136.6(11) . . . yes
Pb3 P5 C19 128.4(16) . . . yes
S9 P5 S10 112.7(4) . . . yes
S9 P5 C17 111.5(8) . . . yes
S9 P5 C19 114.1(15) . . . yes
S10 P5 C17 112.7(10) . . . yes
S10 P5 C19 109.7(13) . . . yes
C17 P5 C19 95.0(19) . . . yes
S11 P6 S12 112.2(4) . . . yes
S11 P6 C21 106.6(8) . . . yes
S11 P6 C23 112.5(7) . . . yes
S12 P6 C21 110.4(7) . . . yes
S12 P6 C23 106.7(7) . . . yes
C21 P6 C23 108.5(11) . . . yes
P1 C1 C2 115(3) . . . yes
P1 C3 C4 115(2) . . . yes
P2 C5 C6 115(3) . . . yes
P2 C7 C8A 106(4) . . . yes
P2 C7 C8B 119(5) . . . yes
C8A C7 C8B 96(6) . . . no
P3 C9 C10 108.5(16) . . . yes
P3 C11 C12A 115(4) . . . yes
P3 C11 C12B 111(4) . . . yes
C12A C11 C12B 76(5) . . . no
C11 C12A C12B 46(4) . . . no
C11 C12B C12A 58(5) . . . no
P4 C13 C14 105(3) . . . yes
P4 C15 C16 113(3) . . . yes
P5 C17 C18 110(3) . . . yes
P5 C19 C20 113(4) . . . yes
P6 C21 C22 110.9(17) . . . yes
P6 C23 C24 109.0(15) . . . yes

loop_
_geom_bond_atom_site_label_1
_geom_bond_atom_site_label_2
_geom_bond_distance
_geom_bond_site_symmetry_1
_geom_bond_site_symmetry_2
_geom_bond_publ_flag
Pb1 S1 2.748(5) . . yes
Pb1 S2 3.196(9) . . yes
Pb1 S3 2.750(8) . . yes
Pb1 S4 2.909(8) . . yes
Pb1 P2 3.389(8) . . yes
Pb1 S8 3.091(6) . 1_455 yes
Pb2 S2 3.099(8) . . yes
Pb2 S5 2.782(7) . . yes
Pb2 S6 2.934(7) . . yes
Pb2 S7 2.780(7) . . yes
Pb2 S8 3.144(7) . . yes
Pb2 S11 3.269(7) . . yes
Pb2 P3 3.420(7) . . yes
Pb3 S6 3.198(7) . . yes
Pb3 S9 2.783(6) . . yes
Pb3 S10 2.850(7) . . yes
Pb3 S11 3.001(6) . . yes
Pb3 S12 2.878(6) . . yes
Pb3 P5 3.376(7) . . yes
Pb3 S12 3.316(6) . 2_766 yes
S1 P1 2.036(8) . . yes
S2 P1 1.931(10) . . yes
S3 P2 2.019(11) . . yes
S4 P2 1.994(11) . . yes
S5 P3 1.991(9) . . yes
S6 P3 2.011(9) . . yes
S7 P4 2.019(10) . . yes
S8 P4 1.999(9) . . yes
S9 P5 2.016(8) . . yes
S10 P5 1.989(9) . . yes
S11 P6 2.015(8) . . yes
S12 P6 2.018(7) . . yes
P1 C1 1.85(4) . . yes
P1 C3 1.96(3) . . yes
P2 C5 1.78(4) . . yes
P2 C7 1.93(4) . . yes
P3 C9 1.91(2) . . yes
P3 C11 1.84(4) . . yes
P4 C13 1.81(4) . . yes
P4 C15 1.89(3) . . yes
P5 C17 1.80(3) . . yes
P5 C19 1.91(5) . . yes
P6 C21 1.84(2) . . yes
P6 C23 1.82(2) . . yes
C1 C2 1.46(5) . . no
C3 C4 1.37(5) . . no
C5 C6 1.47(6) . . no
C7 C8A 1.30(9) . . no
C7 C8B 1.64(13) . . no
C9 C10 1.48(3) . . no
C11 C12A 1.34(9) . . no
C11 C12B 1.14(8) . . no
C12A C12B 1.54(11) . . no
C13 C14 1.41(5) . . no
C15 C16 1.36(6) . . no
C17 C18 1.45(5) . . no
C19 C20 1.14(6) . . no
C21 C22 1.61(4) . . no
C23 C24 1.57(3) . . no

loop_
_geom_torsion_atom_site_label_1
_geom_torsion_atom_site_label_2
_geom_torsion_atom_site_label_3
_geom_torsion_atom_site_label_4
_geom_torsion
_geom_torsion_site_symmetry_1
_geom_torsion_site_symmetry_2
_geom_torsion_site_symmetry_3
_geom_torsion_site_symmetry_4
_geom_torsion_publ_flag
S2 Pb1 S1 P1 8.4(3) . . . . no
S3 Pb1 S1 P1 -150.0(3) . . . . no
S4 Pb1 S1 P1 -77.5(3) . . . . no
P2 Pb1 S1 P1 -113.4(3) . . . . no
S8 Pb1 S1 P1 135.5(3) 1_455 . . . no
S1 Pb1 S2 Pb2 -124.2(6) . . . . no
S1 Pb1 S2 P1 -8.9(3) . . . . no
S3 Pb1 S2 Pb2 -76.0(7) . . . . no
S3 Pb1 S2 P1 39.3(6) . . . . no
S4 Pb1 S2 Pb2 -28.0(6) . . . . no
S4 Pb1 S2 P1 87.3(3) . . . . no
P2 Pb1 S2 Pb2 -44.7(6) . . . . no
P2 Pb1 S2 P1 70.6(4) . . . . no
S8 Pb1 S2 Pb2 158.6(5) 1_455 . . . no
S8 Pb1 S2 P1 -86.2(3) 1_455 . . . no
S1 Pb1 S3 P2 92.2(3) . . . . no
S2 Pb1 S3 P2 48.7(6) . . . . no
S4 Pb1 S3 P2 -2.5(3) . . . . no
S8 Pb1 S3 P2 -175.0(4) 1_455 . . . no
S1 Pb1 S4 P2 -87.9(3) . . . . no
S2 Pb1 S4 P2 -154.9(3) . . . . no
S3 Pb1 S4 P2 2.5(3) . . . . no
S8 Pb1 S4 P2 15.6(5) 1_455 . . . no
S1 Pb1 P2 S3 -89.4(4) . . . . no
S1 Pb1 P2 S4 94.7(3) . . . . no
S1 Pb1 P2 C5 -1.4(15) . . . . no
S1 Pb1 P2 C7 179.3(16) . . . . no
S2 Pb1 P2 S3 -154.6(4) . . . . no
S2 Pb1 P2 S4 29.4(4) . . . . no
S2 Pb1 P2 C5 -66.7(15) . . . . no
S2 Pb1 P2 C7 114.0(16) . . . . no
S3 Pb1 P2 S4 -175.9(5) . . . . no
S3 Pb1 P2 C5 87.9(15) . . . . no
S3 Pb1 P2 C7 -91.3(17) . . . . no
S4 Pb1 P2 S3 175.9(5) . . . . no
S4 Pb1 P2 C5 -96.1(15) . . . . no
S4 Pb1 P2 C7 84.6(16) . . . . no
S8 Pb1 P2 S3 5.2(4) 1_455 . . . no
S8 Pb1 P2 S4 -170.8(3) 1_455 . . . no
S8 Pb1 P2 C5 93.1(15) 1_455 . . . no
S8 Pb1 P2 C7 -86.2(16) 1_455 . . . no
S1 Pb1 S8 Pb2 -151.0(3) . . 1_455 1_455 no
S1 Pb1 S8 P4 -49.4(3) . . 1_455 1_455 no
S2 Pb1 S8 Pb2 -86.7(3) . . 1_455 1_455 no
S2 Pb1 S8 P4 14.9(4) . . 1_455 1_455 no
S3 Pb1 S8 Pb2 117.9(3) . . 1_455 1_455 no
S3 Pb1 S8 P4 -140.5(4) . . 1_455 1_455 no
S4 Pb1 S8 Pb2 105.0(4) . . 1_455 1_455 no
S4 Pb1 S8 P4 -153.4(3) . . 1_455 1_455 no
P2 Pb1 S8 Pb2 114.7(3) . . 1_455 1_455 no
P2 Pb1 S8 P4 -143.7(3) . . 1_455 1_455 no
S5 Pb2 S2 Pb1 -115.0(6) . . . . no
S5 Pb2 S2 P1 136.5(4) . . . . no
S6 Pb2 S2 Pb1 -93.8(6) . . . . no
S6 Pb2 S2 P1 157.8(3) . . . . no
S7 Pb2 S2 Pb1 155.7(5) . . . . no
S7 Pb2 S2 P1 47.2(4) . . . . no
S8 Pb2 S2 Pb1 86.2(6) . . . . no
S8 Pb2 S2 P1 -22.3(5) . . . . no
S11 Pb2 S2 Pb1 -23.4(5) . . . . no
S11 Pb2 S2 P1 -131.8(4) . . . . no
P3 Pb2 S2 Pb1 -106.7(5) . . . . no
P3 Pb2 S2 P1 144.8(4) . . . . no
S2 Pb2 S5 P3 166.5(3) . . . . no
S6 Pb2 S5 P3 -0.6(3) . . . . no
S7 Pb2 S5 P3 -95.9(3) . . . . no
S8 Pb2 S5 P3 -66.0(5) . . . . no
S11 Pb2 S5 P3 79.8(3) . . . . no
S2 Pb2 S6 Pb3 92.2(3) . . . . no
S2 Pb2 S6 P3 -21.1(5) . . . . no
S5 Pb2 S6 Pb3 113.9(2) . . . . no
S5 Pb2 S6 P3 0.6(3) . . . . no
S7 Pb2 S6 Pb3 -156.55(18) . . . . no
S7 Pb2 S6 P3 90.1(3) . . . . no
S8 Pb2 S6 Pb3 -87.75(18) . . . . no
S8 Pb2 S6 P3 158.9(3) . . . . no
S11 Pb2 S6 Pb3 20.00(16) . . . . no
S11 Pb2 S6 P3 -93.3(3) . . . . no
P3 Pb2 S6 Pb3 113.3(3) . . . . no
S2 Pb2 S7 P4 -125.1(3) . . . . no
S5 Pb2 S7 P4 159.8(3) . . . . no
S6 Pb2 S7 P4 88.3(3) . . . . no
S8 Pb2 S7 P4 -7.8(3) . . . . no
P3 Pb2 S7 P4 124.3(3) . . . . no
S2 Pb2 S8 P4 95.1(3) . . . . no
S2 Pb2 S8 Pb1 -152.8(3) . . . 1_655 no
S5 Pb2 S8 P4 -24.5(6) . . . . no
S5 Pb2 S8 Pb1 87.7(5) . . . 1_655 no
S6 Pb2 S8 P4 -85.0(3) . . . . no
S6 Pb2 S8 Pb1 27.2(3) . . . 1_655 no
S7 Pb2 S8 P4 7.9(3) . . . . no
S7 Pb2 S8 Pb1 120.1(3) . . . 1_655 no
S11 Pb2 S8 P4 -168.2(3) . . . . no
S11 Pb2 S8 Pb1 -55.9(3) . . . 1_655 no
P3 Pb2 S8 P4 -68.9(3) . . . . no
P3 Pb2 S8 Pb1 43.3(4) . . . 1_655 no
S2 Pb2 S11 Pb3 -167.4(2) . . . . no
S2 Pb2 S11 P6 107.4(4) . . . . no
S5 Pb2 S11 Pb3 -92.40(19) . . . . no
S5 Pb2 S11 P6 -177.6(4) . . . . no
S6 Pb2 S11 Pb3 -21.29(17) . . . . no
S6 Pb2 S11 P6 -106.5(4) . . . . no
S8 Pb2 S11 Pb3 73.81(19) . . . . no
S8 Pb2 S11 P6 -11.4(4) . . . . no
P3 Pb2 S11 Pb3 -57.26(17) . . . . no
P3 Pb2 S11 P6 -142.5(4) . . . . no
S2 Pb2 P3 S5 -13.9(3) . . . . no
S2 Pb2 P3 S6 167.1(3) . . . . no
S2 Pb2 P3 C9 -99.5(9) . . . . no
S2 Pb2 P3 C11 80.1(15) . . . . no
S5 Pb2 P3 S6 -179.1(4) . . . . no
S5 Pb2 P3 C9 -85.6(10) . . . . no
S5 Pb2 P3 C11 93.9(15) . . . . no
S6 Pb2 P3 S5 179.1(4) . . . . no
S6 Pb2 P3 C9 93.5(10) . . . . no
S6 Pb2 P3 C11 -87.0(15) . . . . no
S7 Pb2 P3 S5 86.0(3) . . . . no
S7 Pb2 P3 S6 -93.1(3) . . . . no
S7 Pb2 P3 C9 0.4(9) . . . . no
S7 Pb2 P3 C11 179.9(15) . . . . no
S8 Pb2 P3 S5 151.2(3) . . . . no
S8 Pb2 P3 S6 -28.0(3) . . . . no
S8 Pb2 P3 C9 65.5(10) . . . . no
S8 Pb2 P3 C11 -114.9(15) . . . . no
S11 Pb2 P3 S5 -98.8(3) . . . . no
S11 Pb2 P3 S6 82.1(3) . . . . no
S11 Pb2 P3 C9 175.6(9) . . . . no
S11 Pb2 P3 C11 -4.9(14) . . . . no
S9 Pb3 S6 Pb2 76.42(18) . . . . no
S9 Pb3 S6 P3 164.1(3) . . . . no
S10 Pb3 S6 Pb2 138.15(19) . . . . no
S10 Pb3 S6 P3 -134.2(3) . . . . no
S11 Pb3 S6 Pb2 -21.87(17) . . . . no
S11 Pb3 S6 P3 65.8(3) . . . . no
S12 Pb3 S6 Pb2 10.6(3) . . . . no
S12 Pb3 S6 P3 98.3(4) . . . . no
P5 Pb3 S6 Pb2 105.21(18) . . . . no
P5 Pb3 S6 P3 -167.1(3) . . . . no
S12 Pb3 S6 Pb2 -125.31(17) 2_766 . . . no
S12 Pb3 S6 P3 -37.6(3) 2_766 . . . no
S6 Pb3 S9 P5 126.9(3) . . . . no
S10 Pb3 S9 P5 3.2(3) . . . . no
S11 Pb3 S9 P5 -153.6(3) . . . . no
S12 Pb3 S9 P5 -84.5(3) . . . . no
S12 Pb3 S9 P5 15.1(5) 2_766 . . . no
S6 Pb3 S10 P5 -66.3(3) . . . . no
S9 Pb3 S10 P5 -3.2(3) . . . . no
S11 Pb3 S10 P5 62.2(5) . . . . no
S12 Pb3 S10 P5 86.7(3) . . . . no
S12 Pb3 S10 P5 -178.8(3) 2_766 . . . no
S6 Pb3 S11 Pb2 19.45(16) . . . . no
S6 Pb3 S11 P6 144.4(3) . . . . no
S9 Pb3 S11 Pb2 -54.41(17) . . . . no
S9 Pb3 S11 P6 70.6(2) . . . . no
S10 Pb3 S11 Pb2 -115.0(4) . . . . no
S10 Pb3 S11 P6 9.9(5) . . . . no
S12 Pb3 S11 Pb2 -141.4(2) . . . . no
S12 Pb3 S11 P6 -16.4(2) . . . . no
P5 Pb3 S11 Pb2 -74.0(2) . . . . no
P5 Pb3 S11 P6 51.0(3) . . . . no
S12 Pb3 S11 Pb2 129.88(15) 2_766 . . . no
S12 Pb3 S11 P6 -105.2(2) 2_766 . . . no
S6 Pb3 S12 P6 -18.3(4) . . . . no
S6 Pb3 S12 Pb3 -139.7(2) . . . 2_766 no
S9 Pb3 S12 P6 -80.0(2) . . . . no
S9 Pb3 S12 Pb3 158.54(15) . . . 2_766 no
S10 Pb3 S12 P6 -152.6(3) . . . . no
S10 Pb3 S12 Pb3 85.95(17) . . . 2_766 no
S11 Pb3 S12 P6 16.3(2) . . . . no
S11 Pb3 S12 Pb3 -105.11(17) . . . 2_766 no
P5 Pb3 S12 P6 -116.6(2) . . . . no
P5 Pb3 S12 Pb3 122.00(16) . . . 2_766 no
S12 Pb3 S12 P6 121.4(2) 2_766 . . . no
S12 Pb3 S12 Pb3 0.00(14) 2_766 . . 2_766 no
S6 Pb3 P5 S9 -51.2(3) . . . . no
S6 Pb3 P5 S10 123.6(3) . . . . no
S6 Pb3 P5 C17 34.2(13) . . . . no
S6 Pb3 P5 C19 -146.2(17) . . . . no
S9 Pb3 P5 S10 174.9(4) . . . . no
S9 Pb3 P5 C17 85.4(13) . . . . no
S9 Pb3 P5 C19 -94.9(17) . . . . no
S10 Pb3 P5 S9 -174.9(4) . . . . no
S10 Pb3 P5 C17 -89.5(13) . . . . no
S10 Pb3 P5 C19 90.2(17) . . . . no
S11 Pb3 P5 S9 33.9(3) . . . . no
S11 Pb3 P5 S10 -151.2(3) . . . . no
S11 Pb3 P5 C17 119.3(13) . . . . no
S11 Pb3 P5 C19 -61.0(17) . . . . no
S12 Pb3 P5 S9 94.0(3) . . . . no
S12 Pb3 P5 S10 -91.2(3) . . . . no
S12 Pb3 P5 C17 179.4(13) . . . . no
S12 Pb3 P5 C19 -1.0(17) . . . . no
S12 Pb3 P5 S9 -173.5(2) 2_766 . . . no
S12 Pb3 P5 S10 1.4(4) 2_766 . . . no
S12 Pb3 P5 C17 -88.1(13) 2_766 . . . no
S12 Pb3 P5 C19 91.6(17) 2_766 . . . no
S6 Pb3 S12 Pb3 156.53(15) . . 2_766 2_766 no
S6 Pb3 S12 P6 -119.3(3) . . 2_766 2_766 no
S9 Pb3 S12 Pb3 -98.6(4) . . 2_766 2_766 no
S9 Pb3 S12 P6 -14.4(6) . . 2_766 2_766 no
S10 Pb3 S12 Pb3 -87.19(18) . . 2_766 2_766 no
S10 Pb3 S12 P6 -3.0(3) . . 2_766 2_766 no
S11 Pb3 S12 Pb3 69.76(18) . . 2_766 2_766 no
S11 Pb3 S12 P6 154.0(3) . . 2_766 2_766 no
S12 Pb3 S12 Pb3 0.0(2) . . 2_766 2_766 no
S12 Pb3 S12 P6 84.2(3) . . 2_766 2_766 no
P5 Pb3 S12 Pb3 -88.0(2) . . 2_766 2_766 no
P5 Pb3 S12 P6 -3.8(4) . . 2_766 2_766 no
Pb1 S1 P1 S2 -14.1(4) . . . . no
Pb1 S1 P1 C1 -144.9(13) . . . . no
Pb1 S1 P1 C3 99.2(7) . . . . no
Pb1 S2 P1 S1 12.2(4) . . . . no
Pb2 S2 P1 S1 162.2(3) . . . . no
Pb1 S2 P1 C1 139.0(15) . . . . no
Pb2 S2 P1 C1 -71.0(15) . . . . no
Pb1 S2 P1 C3 -104.2(10) . . . . no
Pb2 S2 P1 C3 45.8(10) . . . . no
Pb1 S3 P2 C5 -125.7(13) . . . . no
Pb1 S3 P2 C7 119.1(12) . . . . no
Pb1 S3 P2 S4 3.8(5) . . . . no
Pb1 S4 P2 S3 -3.6(5) . . . . no
Pb1 S4 P2 C7 -123.1(12) . . . . no
Pb1 S4 P2 C5 124.3(15) . . . . no
Pb2 S5 P3 C11 -123.8(13) . . . . no
Pb2 S5 P3 S6 0.8(4) . . . . no
Pb2 S5 P3 C9 126.7(8) . . . . no
Pb3 S6 P3 C11 32.8(12) . . . . no
Pb3 S6 P3 C9 139.9(7) . . . . no
Pb2 S6 P3 C11 127.7(12) . . . . no
Pb3 S6 P3 Pb2 -94.9(2) . . . . no
Pb2 S6 P3 S5 -0.8(4) . . . . no
Pb3 S6 P3 S5 -95.7(4) . . . . no
Pb2 S6 P3 C9 -125.2(8) . . . . no
Pb2 S7 P4 C13 145.7(14) . . . . no
Pb2 S7 P4 C15 -114.0(14) . . . . no
Pb2 S7 P4 S8 12.3(4) . . . . no
Pb1 S8 P4 S7 -146.4(3) 1_655 . . . no
Pb2 S8 P4 C13 -142.6(16) . . . . no
Pb1 S8 P4 C13 81.8(16) 1_655 . . . no
Pb2 S8 P4 C15 114.6(12) . . . . no
Pb2 S8 P4 S7 -10.9(4) . . . . no
Pb1 S8 P4 C15 -21.0(13) 1_655 . . . no
Pb3 S9 P5 S10 -4.7(4) . . . . no
Pb3 S9 P5 C17 -132.6(12) . . . . no
Pb3 S9 P5 C19 121.3(16) . . . . no
Pb3 S10 P5 C17 131.9(10) . . . . no
Pb3 S10 P5 S9 4.6(4) . . . . no
Pb3 S10 P5 C19 -123.7(17) . . . . no
Pb2 S11 P6 S12 114.3(3) . . . . no
Pb3 S11 P6 S12 24.1(3) . . . . no
Pb2 S11 P6 C21 -124.7(8) . . . . no
Pb2 S11 P6 C23 -6.0(9) . . . . no
Pb3 S11 P6 C23 -96.2(8) . . . . no
Pb3 S11 P6 C21 145.1(7) . . . . no
Pb3 S12 P6 C23 98.5(8) . . . . no
Pb3 S12 P6 S11 58.3(4) 2_766 . . . no
Pb3 S12 P6 C21 -143.8(8) . . . . no
Pb3 S12 P6 C21 -60.5(9) 2_766 . . . no
Pb3 S12 P6 S11 -25.1(3) . . . . no
Pb3 S12 P6 C23 -178.1(8) 2_766 . . . no
C3 P1 C1 C2 -178(3) . . . . no
C1 P1 C3 C4 -66(3) . . . . no
S2 P1 C3 C4 171(2) . . . . no
S1 P1 C3 C4 51(3) . . . . no
S2 P1 C1 C2 -64(3) . . . . no
S1 P1 C1 C2 66(3) . . . . no
S3 P2 C5 C6 62(3) . . . . no
Pb1 P2 C5 C6 1(3) . . . . no
S3 P2 C7 C8A 60(4) . . . . no
S3 P2 C7 C8B 165(5) . . . . no
S4 P2 C7 C8A -179(4) . . . . no
C5 P2 C7 C8B 46(6) . . . . no
C5 P2 C7 C8A -60(5) . . . . no
S4 P2 C5 C6 -67(3) . . . . no
C7 P2 C5 C6 -180(3) . . . . no
Pb1 P2 C7 C8B -135(5) . . . . no
Pb1 P2 C7 C8A 120(4) . . . . no
S4 P2 C7 C8B -74(5) . . . . no
C9 P3 C11 C12A 78(5) . . . . no
S6 P3 C9 C10 54.7(18) . . . . no
S6 P3 C11 C12A -165(4) . . . . no
S6 P3 C11 C12B -81(4) . . . . no
S5 P3 C11 C12B 47(5) . . . . no
Pb2 P3 C9 C10 -12(2) . . . . no
C11 P3 C9 C10 167.9(19) . . . . no
Pb2 P3 C11 C12A -101(5) . . . . no
Pb2 P3 C11 C12B -17(5) . . . . no
S5 P3 C11 C12A -38(5) . . . . no
S5 P3 C9 C10 -71.7(18) . . . . no
C9 P3 C11 C12B 163(4) . . . . no
S7 P4 C15 C16 63(3) . . . . no
C15 P4 C13 C14 178(3) . . . . no
C13 P4 C15 C16 178(3) . . . . no
S8 P4 C15 C16 -64(3) . . . . no
S8 P4 C13 C14 62(3) . . . . no
S7 P4 C13 C14 -69(3) . . . . no
S9 P5 C19 C20 -57(4) . . . . no
S10 P5 C19 C20 71(4) . . . . no
C17 P5 C19 C20 -173(4) . . . . no
Pb3 P5 C17 C18 -3(3) . . . . no
S9 P5 C17 C18 59(2) . . . . no
S10 P5 C17 C18 -69(2) . . . . no
C19 P5 C17 C18 178(3) . . . . no
Pb3 P5 C19 C20 7(4) . . . . no
S11 P6 C21 C22 175.6(18) . . . . no
S12 P6 C21 C22 -62(2) . . . . no
C23 P6 C21 C22 54(2) . . . . no
S11 P6 C23 C24 -50.4(16) . . . . no
S12 P6 C23 C24 -173.8(13) . . . . no
C21 P6 C23 C24 67.2(17) . . . . no
P3 C11 C12A C12B 108(5) . . . . no
P3 C11 C12B C12A -112(5) . . . . no
